data_7707824
loop_
_publ_author_name
'Wu, Junmiao'
'Yang, Tongfu'
'Wang, Xiaojun'
'Li, Wenjuan'
'Pang, Min'
'Sun, Hongbin'
'Liang, Hong'
'Yang, Feng'

_publ_section_title
;
 Development of a multi-target anticancer Sn(ii) pyridine-2-carboxaldehyde
 thiosemicarbazone complex.
;
_journal_issue 31
_journal_name_full 'Dalton transactions (Cambridge, England : 2003)'
_journal_page_first 10909
_journal_page_last 10921
_journal_paper_doi 10.1039/d1dt01272j
_journal_volume 50
_journal_year 2021
_chemical_formula_moiety 'C11 H13 Cl N4 S Sn'
_chemical_formula_sum 'C11 H13 Cl N4 S Sn'
_chemical_formula_weight 387.45
_space_group_crystal_system orthorhombic
_space_group_IT_number 61
_space_group_name_Hall '-P 2ac 2ab'
_space_group_name_H-M_alt 'P b c a'
_atom_sites_solution_hydrogens geom
_atom_sites_solution_primary iterative
_atom_sites_solution_secondary difmap
_audit_creation_date 2020-08-04
_audit_creation_method
;
Olex2 1.2
(compiled 2018.05.29 svn.r3508 for OlexSys, GUI svn.r5506)
;
_audit_update_record
;
2021-06-07 deposited with the CCDC.	2021-07-05 downloaded from the CCDC.
;
_cell_angle_alpha 90.00
_cell_angle_beta 90.00
_cell_angle_gamma 90.00
_cell_formula_units_Z 8
_cell_length_a 13.4062(3)
_cell_length_b 13.7584(5)
_cell_length_c 15.3342(5)
_cell_measurement_reflns_used 2356
_cell_measurement_temperature 297.15
_cell_measurement_theta_max 28.2020
_cell_measurement_theta_min 3.5710
_cell_volume 2828.36(15)
_computing_cell_refinement 'CrysAlisPro 1.171.38.43 (Rigaku OD, 2015)'
_computing_data_collection 'CrysAlisPro 1.171.38.43 (Rigaku OD, 2015)'
_computing_data_reduction 'CrysAlisPro 1.171.38.43 (Rigaku OD, 2015)'
_computing_molecular_graphics 'Olex2 (Dolomanov et al., 2009)'
_computing_publication_material 'Olex2 (Dolomanov et al., 2009)'
_computing_structure_refinement 'XL (Sheldrick, 2008)'
_computing_structure_solution 'olex2.solve (Bourhis et al., 2015)'
_diffrn_ambient_temperature 297.15
_diffrn_detector 'CCD plate'
_diffrn_detector_area_resol_mean 15.9784
_diffrn_detector_type Eos
_diffrn_measured_fraction_theta_full 0.998
_diffrn_measured_fraction_theta_max 0.998
_diffrn_measurement_details
;
List of Runs (angles in degrees, time in seconds):

  # Type    Start    End  Width  t~exp~   \w     \q     \k     \f   Frames
#--------------------------------------------------------------------------
  1  \w     34.00  94.00   1.00   12.50    --   17.61-178.00  60.00   60
  2  \w    -40.00  42.00   1.00   12.50    --   17.61 -77.00-180.00   82
  3  \w     29.00  71.00   1.00   12.50    --   17.61  77.00  90.00   42
;
_diffrn_measurement_device 'four-circle diffractometer'
_diffrn_measurement_device_type 'SuperNova, Single source at offset, Eos'
_diffrn_measurement_method '\w scans'
_diffrn_orient_matrix_type 'CrysAlisPro convention (1999,Acta A55,543-557)'
_diffrn_orient_matrix_UB_11 -0.0144593000
_diffrn_orient_matrix_UB_12 0.0166515000
_diffrn_orient_matrix_UB_13 0.0418969000
_diffrn_orient_matrix_UB_21 0.0488274000
_diffrn_orient_matrix_UB_22 -0.0091844000
_diffrn_orient_matrix_UB_23 0.0158158000
_diffrn_orient_matrix_UB_31 0.0143951000
_diffrn_orient_matrix_UB_32 0.0479214000
_diffrn_orient_matrix_UB_33 -0.0115355000
_diffrn_radiation_monochromator mirror
_diffrn_radiation_probe x-ray
_diffrn_radiation_type MoK\a
_diffrn_radiation_wavelength 0.71073
_diffrn_reflns_av_R_equivalents 0.0291
_diffrn_reflns_av_unetI/netI 0.0313
_diffrn_reflns_limit_h_max 15
_diffrn_reflns_limit_h_min -15
_diffrn_reflns_limit_k_max 16
_diffrn_reflns_limit_k_min -11
_diffrn_reflns_limit_l_max 16
_diffrn_reflns_limit_l_min -18
_diffrn_reflns_number 8361
_diffrn_reflns_theta_full 24.99
_diffrn_reflns_theta_max 24.99
_diffrn_reflns_theta_min 3.38
_diffrn_source 'micro-focus sealed X-ray tube'
_diffrn_source_type 'SuperNova (Mo) X-ray Source'
_exptl_absorpt_coefficient_mu 2.131
_exptl_absorpt_correction_T_max 1.00000
_exptl_absorpt_correction_T_min 0.68700
_exptl_absorpt_correction_type multi-scan
_exptl_absorpt_process_details
;
CrysAlisPro 1.171.38.43 (Rigaku Oxford Diffraction, 2015)
Empirical absorption correction using spherical harmonics,
 implemented in SCALE3 ABSPACK scaling algorithm.
;
_exptl_crystal_colour 'dull reddish red'
_exptl_crystal_colour_lustre dull
_exptl_crystal_colour_modifier reddish
_exptl_crystal_colour_primary red
_exptl_crystal_density_diffrn 1.820
_exptl_crystal_density_method 'not measured'
_exptl_crystal_description block
_exptl_crystal_F_000 1520
_exptl_crystal_size_max 0.27
_exptl_crystal_size_mid 0.18
_exptl_crystal_size_min 0.12
_refine_diff_density_max 0.453
_refine_diff_density_min -0.426
_refine_diff_density_rms 0.068
_refine_ls_extinction_method none
_refine_ls_goodness_of_fit_ref 1.027
_refine_ls_hydrogen_treatment constr
_refine_ls_matrix_type full
_refine_ls_number_parameters 163
_refine_ls_number_reflns 2486
_refine_ls_number_restraints 0
_refine_ls_restrained_S_all 1.027
_refine_ls_R_factor_all 0.0417
_refine_ls_R_factor_gt 0.0283
_refine_ls_shift/su_max 0.001
_refine_ls_shift/su_mean 0.000
_refine_ls_structure_factor_coef Fsqd
_refine_ls_weighting_details 'calc w=1/[\s^2^(Fo^2^)+(0.0236P)^2^+0.1430P] where P=(Fo^2^+2Fc^2^)/3'
_refine_ls_weighting_scheme calc
_refine_ls_wR_factor_gt 0.0566
_refine_ls_wR_factor_ref 0.0615
_reflns_number_gt 1939
_reflns_number_total 2486
_reflns_threshold_expression >2sigma(I)
_cod_data_source_file d1dt01272j2.cif
_cod_data_source_block 20181130wjm-n5aaa
_cod_depositor_comments 'Adding full bibliography for 7707820--7707824.cif.'
_cod_original_cell_volume 2828.35(15)
_cod_database_code 7707824
_reflns_odcompleteness_completeness 99.60
_reflns_odcompleteness_iscentric 1
_reflns_odcompleteness_theta 26.32
_olex2_refinement_description
;
1. Fixed Uiso
 At 1.2 times of:
  All C(H) groups, All C(H,H) groups
2.a Secondary CH2 refined with riding coordinates:
 C2(H2A,H2B), C5(H5A,H5B), C6(H6A,H6B), C20(H20A,H20B)
2.b Aromatic/amide H refined with riding coordinates:
 C10(H10), C15(H15), C19(H19), C22(H22), C24(H24)
;
_olex2_submission_special_instructions 'No special instructions were received'
_oxdiff_exptl_absorpt_empirical_details
;
Empirical correction (ABSPACK) includes:
- Absorption correction using spherical harmonics
- Frame scaling
;
_oxdiff_exptl_absorpt_empirical_full_max 1.636
_oxdiff_exptl_absorpt_empirical_full_min 0.646

loop_
_space_group_symop_id
_space_group_symop_operation_xyz
1 'x, y, z'
2 '-x+1/2, -y, z+1/2'
3 'x+1/2, -y+1/2, -z'
4 '-x, y+1/2, -z+1/2'
5 '-x, -y, -z'
6 'x-1/2, y, -z-1/2'
7 '-x-1/2, y-1/2, z'
8 'x, -y-1/2, z-1/2'

loop_
_atom_site_label
_atom_site_type_symbol
_atom_site_fract_x
_atom_site_fract_y
_atom_site_fract_z
_atom_site_U_iso_or_equiv
_atom_site_adp_type
_atom_site_occupancy
_atom_site_calc_flag
_atom_site_disorder_assembly
_atom_site_disorder_group
_atom_site_refinement_flags_posn
Sn1 Sn 0.330112(15) 0.043614(18) 0.425694(15) 0.04156(10) Uani 1 d . . .
S1 S 0.34022(6) -0.14889(7) 0.43941(6) 0.0514(3) Uani 1 d . . .
Cl1 Cl 0.26660(7) 0.02400(8) 0.27365(6) 0.0668(3) Uani 1 d . . .
C2 C 0.5168(3) -0.4200(3) 0.4009(3) 0.0618(11) Uani 1 d . . .
H2A H 0.5013 -0.4830 0.4257 0.074 Uiso 1 calc . . R
H2B H 0.5152 -0.4247 0.3378 0.074 Uiso 1 calc . . R
C4 C 0.4674(2) -0.1639(2) 0.42484(19) 0.0357(8) Uani 1 d . . .
C5 C 0.6170(3) -0.3839(3) 0.4323(2) 0.0565(10) Uani 1 d . . .
H5A H 0.6708 -0.4128 0.3989 0.068 Uiso 1 calc . . R
H5B H 0.6267 -0.3987 0.4935 0.068 Uiso 1 calc . . R
C6 C 0.6122(2) -0.2750(2) 0.4175(2) 0.0470(9) Uani 1 d . . .
H6A H 0.6529 -0.2404 0.4595 0.056 Uiso 1 calc . . R
H6B H 0.6338 -0.2581 0.3590 0.056 Uiso 1 calc . . R
N4 N 0.50520(19) -0.2534(2) 0.42998(17) 0.0441(7) Uani 1 d . . .
C10 C 0.5563(2) 0.0609(2) 0.3681(2) 0.0373(8) Uani 1 d . . .
H10 H 0.6232 0.0444 0.3619 0.045 Uiso 1 calc . . R
N2 N 0.49366(18) -0.00368(19) 0.39483(16) 0.0325(6) Uani 1 d . . .
N1 N 0.42573(19) 0.1766(2) 0.35808(16) 0.0435(7) Uani 1 d . . .
C13 C 0.5242(2) 0.1589(2) 0.3476(2) 0.0389(8) Uani 1 d . . .
C15 C 0.4518(3) 0.3370(3) 0.3051(2) 0.0563(10) Uani 1 d . . .
H15 H 0.4251 0.3972 0.2907 0.068 Uiso 1 calc . . R
N3 N 0.53352(17) -0.0938(2) 0.40944(16) 0.0375(6) Uani 1 d . . .
C19 C 0.5516(3) 0.3198(3) 0.2955(2) 0.0578(10) Uani 1 d . . .
H19 H 0.5938 0.3681 0.2745 0.069 Uiso 1 calc . . R
C20 C 0.4452(3) -0.3432(2) 0.4332(2) 0.0564(10) Uani 1 d . . .
H20A H 0.3872 -0.3384 0.3956 0.068 Uiso 1 calc . . R
H20B H 0.4233 -0.3570 0.4923 0.068 Uiso 1 calc . . R
C22 C 0.5887(3) 0.2296(3) 0.3174(2) 0.0481(9) Uani 1 d . . .
H22 H 0.6565 0.2165 0.3119 0.058 Uiso 1 calc . . R
C24 C 0.3916(3) 0.2646(3) 0.3363(2) 0.0543(10) Uani 1 d . . .
H24 H 0.3238 0.2772 0.3426 0.065 Uiso 1 calc . . R

loop_
_atom_site_aniso_label
_atom_site_aniso_U_11
_atom_site_aniso_U_22
_atom_site_aniso_U_33
_atom_site_aniso_U_23
_atom_site_aniso_U_13
_atom_site_aniso_U_12
Sn1 0.02962(14) 0.05201(18) 0.04306(18) -0.00265(12) 0.00177(10) 0.00501(10)
S1 0.0307(5) 0.0528(6) 0.0708(7) 0.0099(5) -0.0002(4) -0.0038(4)
Cl1 0.0683(7) 0.0764(8) 0.0557(6) 0.0014(5) -0.0254(5) 0.0037(5)
C2 0.082(3) 0.041(2) 0.062(3) -0.003(2) -0.012(2) -0.001(2)
C4 0.0347(17) 0.042(2) 0.0302(19) 0.0009(16) -0.0034(14) -0.0020(15)
C5 0.065(2) 0.044(2) 0.060(3) -0.0033(19) -0.0058(19) 0.007(2)
C6 0.0412(19) 0.046(2) 0.054(2) -0.0006(18) -0.0026(17) 0.0080(17)
N4 0.0398(15) 0.0395(17) 0.0531(19) 0.0032(15) -0.0018(13) 0.0001(14)
C10 0.0324(17) 0.045(2) 0.0345(19) 0.0010(16) 0.0020(14) 0.0044(15)
N2 0.0305(13) 0.0357(15) 0.0313(15) 0.0004(13) -0.0013(11) 0.0024(12)
N1 0.0448(16) 0.0447(18) 0.0408(18) -0.0035(14) 0.0007(13) 0.0074(14)
C13 0.044(2) 0.042(2) 0.031(2) -0.0018(16) 0.0031(15) -0.0006(16)
C15 0.081(3) 0.041(2) 0.047(2) -0.0024(19) -0.006(2) 0.012(2)
N3 0.0322(14) 0.0370(17) 0.0433(17) 0.0028(14) -0.0021(12) 0.0007(13)
C19 0.077(3) 0.045(2) 0.051(2) 0.0085(19) 0.004(2) -0.012(2)
C20 0.061(2) 0.039(2) 0.069(3) 0.009(2) -0.0084(19) -0.0148(19)
C22 0.049(2) 0.045(2) 0.051(2) 0.0054(19) 0.0037(17) -0.0014(18)
C24 0.055(2) 0.052(3) 0.055(2) -0.007(2) -0.0008(19) 0.013(2)

loop_
_atom_type_symbol
_atom_type_description
_atom_type_scat_dispersion_real
_atom_type_scat_dispersion_imag
_atom_type_scat_source
C C 0.0033 0.0016 'International Tables Vol C Tables 4.2.6.8 and 6.1.1.4'
H H 0.0000 0.0000 'International Tables Vol C Tables 4.2.6.8 and 6.1.1.4'
Cl Cl 0.1484 0.1585 'International Tables Vol C Tables 4.2.6.8 and 6.1.1.4'
N N 0.0061 0.0033 'International Tables Vol C Tables 4.2.6.8 and 6.1.1.4'
S S 0.1246 0.1234 'International Tables Vol C Tables 4.2.6.8 and 6.1.1.4'
Sn Sn -0.6537 1.4246 'International Tables Vol C Tables 4.2.6.8 and 6.1.1.4'

loop_
_geom_angle_atom_site_label_1
_geom_angle_atom_site_label_2
_geom_angle_atom_site_label_3
_geom_angle
_geom_angle_site_symmetry_1
_geom_angle_site_symmetry_3
_geom_angle_publ_flag
Cl1 Sn1 S1 89.06(3) . . ?
N2 Sn1 S1 71.99(7) . . ?
N2 Sn1 Cl1 95.79(6) . . ?
N2 Sn1 N1 68.47(9) . . ?
N1 Sn1 S1 138.27(6) . . ?
N1 Sn1 Cl1 82.22(6) . . ?
C4 S1 Sn1 99.12(12) . . ?
C5 C2 C20 103.3(3) . . ?
N4 C4 S1 118.4(2) . . ?
N3 C4 S1 126.3(3) . . ?
N3 C4 N4 115.2(3) . . ?
C2 C5 C6 103.8(3) . . ?
N4 C6 C5 102.8(3) . . ?
C4 N4 C6 123.2(3) . . ?
C4 N4 C20 124.6(3) . . ?
C20 N4 C6 111.4(3) . . ?
N2 C10 C13 121.1(3) . . ?
C10 N2 Sn1 118.9(2) . . ?
C10 N2 N3 114.9(2) . . ?
N3 N2 Sn1 125.86(19) . . ?
C13 N1 Sn1 115.1(2) . . ?
C24 N1 Sn1 126.9(2) . . ?
C24 N1 C13 117.9(3) . . ?
N1 C13 C10 115.6(3) . . ?
N1 C13 C22 121.6(3) . . ?
C22 C13 C10 122.8(3) . . ?
C24 C15 C19 119.3(4) . . ?
C4 N3 N2 115.2(2) . . ?
C15 C19 C22 118.9(4) . . ?
N4 C20 C2 103.2(3) . . ?
C19 C22 C13 119.3(3) . . ?
N1 C24 C15 123.0(4) . . ?

loop_
_geom_bond_atom_site_label_1
_geom_bond_atom_site_label_2
_geom_bond_distance
_geom_bond_site_symmetry_2
_geom_bond_publ_flag
Sn1 S1 2.6603(11) . ?
Sn1 Cl1 2.4968(9) . ?
Sn1 N2 2.336(2) . ?
Sn1 N1 2.463(3) . ?
S1 C4 1.732(3) . ?
C2 C5 1.511(5) . ?
C2 C20 1.512(5) . ?
C4 N4 1.333(4) . ?
C4 N3 1.331(4) . ?
C5 C6 1.517(5) . ?
C6 N4 1.477(4) . ?
N4 C20 1.476(4) . ?
C10 N2 1.290(4) . ?
C10 C13 1.450(4) . ?
N2 N3 1.368(3) . ?
N1 C13 1.352(4) . ?
N1 C24 1.337(4) . ?
C13 C22 1.382(4) . ?
C15 C19 1.368(5) . ?
C15 C24 1.367(5) . ?
C19 C22 1.378(5) . ?
